data_2016724
loop_
_publ_author_name
'Feng, Yue'
'Liu, Gang'
'Yue, Fan'
'Wang, Ji-De'

_publ_section_title
<i>N</i>-[(2-Phenyl-2<i>H</i>-1,2,3-triazol-4-yl)methylene]-2-(2-(2-phenyl-2<i>H</i>-1,2,3-triazol-4-yl)-3-{2-[(2-phenyl-2<i>H</i>-1,2,3-triazol-4-yl)methyleneamino]ethyl}imidazolidin-1-yl)ethanamine
_journal_coeditor_code SF3079
_journal_issue 8
_journal_name_full 'Acta Crystallographica Section C'
_journal_page_first o426
_journal_page_last o427
_journal_paper_doi 10.1107/S0108270108019033
_journal_volume 64
_journal_year 2008
_chemical_formula_iupac 'C33 H33 N13'
_chemical_formula_moiety 'C33 H33 N13'
_chemical_formula_sum 'C33 H33 N13'
_chemical_formula_weight 611.72
_chemical_melting_point_gt 381.0
_chemical_melting_point_lt 381.4
_chemical_name_systematic
;
<i>N</i>-[(2-Phenyl-2H-1,2,3-triazol-4-yl)methylene]-2-(2-(2-phenyl-2H-1,2,3-
triazol-4-yl)-3-{2-[(2-phenyl-2H-1,2,3-triazol-4-
yl)methyleneamino]ethyl}imidazolidin-1-yl)ethanamine
;
_space_group_IT_number 2
_symmetry_cell_setting triclinic
_symmetry_space_group_name_Hall '-P 1'
_symmetry_space_group_name_H-M 'P -1'
_atom_sites_solution_hydrogens geom
_atom_sites_solution_primary direct
_atom_sites_solution_secondary difmap
_cell_angle_alpha 87.487(5)
_cell_angle_beta 82.227(5)
_cell_angle_gamma 80.247(5)
_cell_formula_units_Z 2
_cell_length_a 7.7473(16)
_cell_length_b 12.350(3)
_cell_length_c 17.211(4)
_cell_measurement_reflns_used 7072
_cell_measurement_temperature 293(2)
_cell_measurement_theta_max 27.46
_cell_measurement_theta_min 3.01
_cell_volume 1607.7(6)
_computing_cell_refinement 'RAPID-AUTO (Rigaku, 2004)'
_computing_data_collection 'RAPID-AUTO (Rigaku, 2004)'
_computing_data_reduction 'RAPID-AUTO (Rigaku, 2004)'
_computing_molecular_graphics 'ORTEP-3 (Farrugia, 1997)'
_computing_publication_material 'WinGX (Farrugia, 1999)'
_computing_structure_refinement 'SHELXL97 (Sheldrick, 2008)'
_computing_structure_solution 'SHELXS97 (Sheldrick, 2008)'
_diffrn_ambient_temperature 293(2)
_diffrn_measured_fraction_theta_full 0.979
_diffrn_measured_fraction_theta_max 0.979
_diffrn_measurement_device_type 'Rigaku R-AXIS Spider'
_diffrn_measurement_method \w
_diffrn_radiation_monochromator graphite
_diffrn_radiation_source 'fine-focus sealed tube'
_diffrn_radiation_type MoK\a
_diffrn_radiation_wavelength 0.71073
_diffrn_reflns_av_R_equivalents 0.0329
_diffrn_reflns_av_sigmaI/netI 0.0492
_diffrn_reflns_limit_h_max 9
_diffrn_reflns_limit_h_min -10
_diffrn_reflns_limit_k_max 13
_diffrn_reflns_limit_k_min -16
_diffrn_reflns_limit_l_max 22
_diffrn_reflns_limit_l_min -22
_diffrn_reflns_number 15461
_diffrn_reflns_theta_full 27.48
_diffrn_reflns_theta_max 27.48
_diffrn_reflns_theta_min 3.01
_diffrn_standards_decay_% 0
_diffrn_standards_interval_count 0
_diffrn_standards_interval_time 0
_diffrn_standards_number 0
_exptl_absorpt_coefficient_mu 0.081
_exptl_absorpt_correction_T_max 0.9887
_exptl_absorpt_correction_T_min 0.9666
_exptl_absorpt_correction_type empirical
_exptl_absorpt_process_details '(ABSCOR; Higashi, 1995)'
_exptl_crystal_colour colorless
_exptl_crystal_density_diffrn 1.264
_exptl_crystal_density_method 'not measured'
_exptl_crystal_description needle
_exptl_crystal_F_000 644
_exptl_crystal_size_max 0.42
_exptl_crystal_size_mid 0.35
_exptl_crystal_size_min 0.14
_refine_diff_density_max 0.230
_refine_diff_density_min -0.195
_refine_ls_extinction_coef 0.013(2)
_refine_ls_extinction_expression Fc^*^=kFc[1+0.001xFc^2^\l^3^/sin(2\q)]^-1/4^
_refine_ls_extinction_method 'SHELXL97 (Sheldrick, 2008)'
_refine_ls_goodness_of_fit_ref 1.019
_refine_ls_hydrogen_treatment constr
_refine_ls_matrix_type full
_refine_ls_number_parameters 416
_refine_ls_number_reflns 7203
_refine_ls_number_restraints 0
_refine_ls_restrained_S_all 1.019
_refine_ls_R_factor_all 0.1220
_refine_ls_R_factor_gt 0.0505
_refine_ls_shift/su_max 0.003
_refine_ls_shift/su_mean 0.001
_refine_ls_structure_factor_coef Fsqd
_refine_ls_weighting_details 'calc w=1/[\s^2^(Fo^2^)+(0.0954P)^2^] where P=(Fo^2^+2Fc^2^)/3'
_refine_ls_weighting_scheme calc
_refine_ls_wR_factor_gt 0.1290
_refine_ls_wR_factor_ref 0.1856
_reflns_number_gt 3365
_reflns_number_total 7203
_reflns_threshold_expression I>2\s(I)
_cod_data_source_file sf3079.cif
_cod_data_source_block I
_cod_depositor_comments
;
The following automatic conversions were performed:
'_symmetry_cell_setting' value 'Triclinic' changed to 'triclinic'
according to '/home/saulius/struct/CIF-dictionaries/cif_core.dic'
dictionary named 'cif_core.dic' version 2.4.1 from 2010-06-29.

Automatic conversion script
Id: cif_fix_enum 1527 2010-12-29 10:47:43Z saulius 

The following automatic conversions were performed:

'_symmetry_cell_setting' value 'Triclinic' changed to 'triclinic'
according to /home/saulius/struct/CIF-dictionaries/cif_core.dic
dictionary named 'cif_core.dic' version 2.4.1 from 2010-06-29.

Automatic conversion script
Id: cif_fix_values 1715 2011-07-08 13:25:40Z adriana 
;
_cod_database_code 2016724
_cod_database_fobs_code 2016724

loop_
_symmetry_equiv_pos_as_xyz
'x, y, z'
'-x, -y, -z'

loop_
_atom_site_type_symbol
_atom_site_label
_atom_site_fract_x
_atom_site_fract_y
_atom_site_fract_z
_atom_site_U_iso_or_equiv
_atom_site_adp_type
_atom_site_calc_flag
_atom_site_refinement_flags
_atom_site_occupancy
N N1 0.2570(2) 0.64280(15) 0.29745(11) 0.0749(5) Uani d . 1
N N2 0.4313(2) 0.64132(14) 0.28887(11) 0.0719(5) Uani d . 1
N N3 0.5224(3) 0.55686(16) 0.32562(13) 0.0859(6) Uani d . 1
N N4 0.0459(2) 0.44129(16) 0.40981(11) 0.0739(5) Uani d . 1
N N5 -0.0578(2) 0.27374(13) 0.32005(9) 0.0606(4) Uani d . 1
N N6 0.00592(19) 0.16426(12) 0.21458(9) 0.0579(4) Uani d . 1
N N7 0.2345(2) 0.09230(15) 0.06853(11) 0.0694(5) Uani d . 1
N N8 0.6916(3) 0.23691(17) -0.00767(13) 0.0915(7) Uani d . 1
N N9 0.5886(2) 0.32226(14) -0.03821(11) 0.0695(5) Uani d . 1
N N10 0.4169(2) 0.31615(14) -0.02812(10) 0.0683(5) Uani d . 1
N N11 0.4736(3) 0.11312(17) 0.33388(14) 0.0946(7) Uani d . 1
N N12 0.4070(2) 0.02547(14) 0.36276(10) 0.0645(5) Uani d . 1
N N13 0.2371(2) 0.02825(13) 0.35609(10) 0.0617(4) Uani d . 1
C C1 0.6973(3) 0.7100(2) 0.23488(17) 0.0943(8) Uani d . 1
H H1B 0.7641 0.6488 0.2560 0.113 Uiso calc R 1
C C2 0.7791(4) 0.7890(3) 0.19350(19) 0.1037(9) Uani d . 1
H H2A 0.9016 0.7818 0.1872 0.124 Uiso calc R 1
C C3 0.6811(4) 0.8782(2) 0.16151(16) 0.0924(8) Uani d . 1
H H3B 0.7366 0.9314 0.1332 0.111 Uiso calc R 1
C C4 0.5012(4) 0.8888(2) 0.17128(16) 0.0909(8) Uani d . 1
H H4B 0.4349 0.9494 0.1493 0.109 Uiso calc R 1
C C5 0.4167(3) 0.8113(2) 0.21294(15) 0.0819(7) Uani d . 1
H H5A 0.2941 0.8192 0.2195 0.098 Uiso calc R 1
C C6 0.5163(3) 0.72206(18) 0.24479(13) 0.0711(6) Uani d . 1
C C7 0.2338(3) 0.55468(18) 0.34225(13) 0.0695(6) Uani d . 1
C C8 0.3976(3) 0.5025(2) 0.35915(15) 0.0812(7) Uani d . 1
H H8B 0.4172 0.4386 0.3896 0.097 Uiso calc R 1
C C9 0.0635(3) 0.5213(2) 0.36404(14) 0.0749(6) Uani d . 1
H H9A -0.0348 0.5600 0.3437 0.090 Uiso calc R 1
C C10 -0.1256(3) 0.4072(2) 0.42568(14) 0.0798(7) Uani d . 1
H H10B -0.2083 0.4529 0.3955 0.096 Uiso calc R 1
H H10C -0.1702 0.4156 0.4809 0.096 Uiso calc R 1
C C11 -0.1082(3) 0.2889(2) 0.40376(13) 0.0763(6) Uani d . 1
H H11B -0.0201 0.2445 0.4319 0.092 Uiso calc R 1
H H11C -0.2200 0.2637 0.4195 0.092 Uiso calc R 1
C C12 -0.2001(3) 0.30932(19) 0.27247(13) 0.0735(6) Uani d . 1
H H12A -0.2037 0.3859 0.2564 0.088 Uiso calc R 1
H H12B -0.3133 0.3007 0.3017 0.088 Uiso calc R 1
C C13 -0.1592(3) 0.23736(19) 0.20275(14) 0.0737(6) Uani d . 1
H H13B -0.2533 0.1954 0.2001 0.088 Uiso calc R 1
H H13C -0.1440 0.2808 0.1547 0.088 Uiso calc R 1
C C14 0.0257(3) 0.05643(17) 0.18121(13) 0.0692(6) Uani d . 1
H H14A -0.0818 0.0261 0.1966 0.083 Uiso calc R 1
H H14B 0.1215 0.0081 0.2022 0.083 Uiso calc R 1
C C15 0.0636(3) 0.06014(19) 0.09281(13) 0.0733(6) Uani d . 1
H H15A 0.0622 -0.0117 0.0725 0.088 Uiso calc R 1
H H15B -0.0274 0.1123 0.0716 0.088 Uiso calc R 1
C C16 0.2415(3) 0.18389(18) 0.03470(13) 0.0684(6) Uani d . 1
H H16A 0.1373 0.2283 0.0244 0.082 Uiso calc R 1
C C17 0.4072(3) 0.22177(18) 0.01149(12) 0.0677(6) Uani d . 1
C C18 0.5768(3) 0.1737(2) 0.02308(16) 0.0882(8) Uani d . 1
H H18A 0.6059 0.1066 0.0488 0.106 Uiso calc R 1
C C19 0.6585(3) 0.41100(17) -0.07889(13) 0.0679(6) Uani d . 1
C C20 0.5479(3) 0.49047(18) -0.11569(13) 0.0740(6) Uani d . 1
H H20A 0.4286 0.4865 -0.1136 0.089 Uiso calc R 1
C C21 0.6171(3) 0.5752(2) -0.15532(15) 0.0828(7) Uani d . 1
H H21A 0.5432 0.6290 -0.1802 0.099 Uiso calc R 1
C C22 0.7922(4) 0.5826(2) -0.15909(16) 0.0890(7) Uani d . 1
H H22A 0.8373 0.6406 -0.1862 0.107 Uiso calc R 1
C C23 0.8995(4) 0.5032(2) -0.12239(18) 0.0995(9) Uani d . 1
H H23A 1.0189 0.5072 -0.1248 0.119 Uiso calc R 1
C C24 0.8336(3) 0.4169(2) -0.08165(17) 0.0928(8) Uani d . 1
H H24A 0.9076 0.3636 -0.0564 0.111 Uiso calc R 1
C C25 0.0096(2) 0.16039(16) 0.29910(12) 0.0588(5) Uani d . 1
H H25A -0.0704 0.1121 0.3246 0.071 Uiso calc R 1
C C26 0.1910(2) 0.12383(17) 0.31993(12) 0.0613(5) Uani d . 1
C C27 0.3358(3) 0.1752(2) 0.30729(18) 0.0966(9) Uani d . 1
H H27A 0.3375 0.2441 0.2834 0.116 Uiso calc R 1
C C28 0.5110(3) -0.06550(17) 0.39783(12) 0.0649(6) Uani d . 1
C C29 0.4362(3) -0.15426(19) 0.42628(14) 0.0800(7) Uani d . 1
H H29A 0.3175 -0.1556 0.4236 0.096 Uiso calc R 1
C C30 0.5398(4) -0.2420(2) 0.45909(16) 0.0938(8) Uani d . 1
H H30A 0.4902 -0.3029 0.4782 0.113 Uiso calc R 1
C C31 0.7130(4) -0.2404(2) 0.46378(16) 0.0981(9) Uani d . 1
H H31A 0.7813 -0.2994 0.4865 0.118 Uiso calc R 1
C C32 0.7847(4) -0.1527(3) 0.4352(2) 0.1221(12) Uani d . 1
H H32A 0.9036 -0.1519 0.4376 0.146 Uiso calc R 1
C C33 0.6840(3) -0.0631(2) 0.40207(19) 0.1092(10) Uani d . 1
H H33A 0.7344 -0.0024 0.3831 0.131 Uiso calc R 1

loop_
_atom_site_aniso_label
_atom_site_aniso_U_11
_atom_site_aniso_U_22
_atom_site_aniso_U_33
_atom_site_aniso_U_12
_atom_site_aniso_U_13
_atom_site_aniso_U_23
N1 0.0704(12) 0.0749(12) 0.0754(13) 0.0076(9) -0.0185(9) -0.0056(10)
N2 0.0751(12) 0.0651(11) 0.0734(12) 0.0065(9) -0.0237(9) -0.0061(9)
N3 0.0799(13) 0.0751(13) 0.0994(16) 0.0083(11) -0.0295(11) 0.0077(11)
N4 0.0726(12) 0.0766(13) 0.0719(13) -0.0005(9) -0.0182(9) -0.0128(10)
N5 0.0558(9) 0.0678(10) 0.0575(11) -0.0052(8) -0.0101(7) -0.0033(8)
N6 0.0539(9) 0.0601(10) 0.0599(10) -0.0064(7) -0.0119(7) -0.0031(8)
N7 0.0694(11) 0.0701(11) 0.0666(12) -0.0057(9) -0.0083(8) -0.0024(9)
N8 0.0762(13) 0.0865(14) 0.1087(17) -0.0012(11) -0.0257(11) 0.0255(12)
N9 0.0700(11) 0.0675(11) 0.0690(12) -0.0022(9) -0.0150(9) 0.0034(9)
N10 0.0700(11) 0.0696(11) 0.0639(11) -0.0047(9) -0.0119(8) -0.0020(9)
N11 0.0685(12) 0.0927(14) 0.1307(19) -0.0306(11) -0.0347(11) 0.0440(14)
N12 0.0594(10) 0.0672(11) 0.0700(11) -0.0163(8) -0.0155(8) 0.0108(9)
N13 0.0559(9) 0.0658(10) 0.0642(11) -0.0116(8) -0.0108(7) 0.0045(8)
C1 0.0816(17) 0.0949(19) 0.109(2) -0.0046(14) -0.0362(15) 0.0081(16)
C2 0.0826(17) 0.117(2) 0.118(2) -0.0230(17) -0.0334(16) 0.0071(19)
C3 0.103(2) 0.0915(18) 0.0907(19) -0.0264(16) -0.0282(15) -0.0022(15)
C4 0.1001(19) 0.0820(17) 0.0883(19) -0.0036(14) -0.0196(15) 0.0026(14)
C5 0.0816(15) 0.0756(15) 0.0827(17) 0.0071(12) -0.0165(12) 0.0023(13)
C6 0.0806(14) 0.0678(14) 0.0651(14) -0.0021(11) -0.0207(11) -0.0085(11)
C7 0.0755(14) 0.0664(13) 0.0643(14) 0.0044(11) -0.0191(10) -0.0084(11)
C8 0.0757(15) 0.0730(14) 0.0912(18) 0.0076(12) -0.0246(13) 0.0067(13)
C9 0.0718(14) 0.0790(15) 0.0697(15) 0.0109(12) -0.0209(11) -0.0112(12)
C10 0.0699(14) 0.1016(18) 0.0652(15) -0.0020(12) -0.0084(11) -0.0195(13)
C11 0.0728(13) 0.0934(17) 0.0603(14) -0.0100(12) -0.0036(10) -0.0042(12)
C12 0.0626(12) 0.0821(15) 0.0731(15) 0.0030(11) -0.0158(10) -0.0076(12)
C13 0.0602(12) 0.0846(15) 0.0753(15) 0.0013(11) -0.0192(10) -0.0093(12)
C14 0.0699(12) 0.0645(13) 0.0769(16) -0.0177(10) -0.0122(11) -0.0102(11)
C15 0.0746(14) 0.0748(14) 0.0731(16) -0.0125(11) -0.0144(11) -0.0129(11)
C16 0.0707(13) 0.0709(14) 0.0621(13) -0.0013(11) -0.0154(10) -0.0043(11)
C17 0.0725(14) 0.0684(13) 0.0602(13) -0.0018(11) -0.0132(10) -0.0020(11)
C18 0.0777(16) 0.0836(16) 0.101(2) -0.0063(13) -0.0203(13) 0.0254(15)
C19 0.0755(14) 0.0685(13) 0.0582(13) -0.0066(11) -0.0093(10) -0.0028(10)
C20 0.0788(14) 0.0751(15) 0.0677(15) -0.0074(12) -0.0152(11) -0.0006(12)
C21 0.0916(17) 0.0804(16) 0.0764(17) -0.0117(13) -0.0174(13) 0.0081(13)
C22 0.0959(18) 0.0866(17) 0.0838(18) -0.0171(15) -0.0099(14) 0.0072(14)
C23 0.0795(16) 0.106(2) 0.112(2) -0.0216(15) -0.0105(15) 0.0151(17)
C24 0.0746(16) 0.0955(18) 0.107(2) -0.0092(14) -0.0181(13) 0.0180(16)
C25 0.0523(10) 0.0641(12) 0.0614(13) -0.0131(9) -0.0093(8) 0.0048(10)
C26 0.0566(11) 0.0663(13) 0.0625(13) -0.0148(9) -0.0108(9) 0.0088(10)
C27 0.0684(14) 0.0916(17) 0.137(2) -0.0273(13) -0.0392(14) 0.0526(17)
C28 0.0636(12) 0.0716(13) 0.0586(13) -0.0049(10) -0.0147(9) 0.0064(10)
C29 0.0728(14) 0.0829(16) 0.0800(16) -0.0065(12) -0.0080(11) 0.0148(13)
C30 0.0960(19) 0.0878(17) 0.0894(19) 0.0011(14) -0.0107(14) 0.0235(14)
C31 0.104(2) 0.0917(19) 0.092(2) 0.0092(16) -0.0275(15) 0.0147(15)
C32 0.0818(18) 0.125(2) 0.162(3) -0.0101(18) -0.0505(19) 0.046(2)
C33 0.0757(16) 0.114(2) 0.145(3) -0.0261(15) -0.0426(16) 0.050(2)

loop_
_atom_type_symbol
_atom_type_description
_atom_type_scat_dispersion_real
_atom_type_scat_dispersion_imag
_atom_type_scat_source
C C 0.0033 0.0016 'International Tables Vol C Tables 4.2.6.8 and 6.1.1.4'
H H 0.0000 0.0000 'International Tables Vol C Tables 4.2.6.8 and 6.1.1.4'
N N 0.0061 0.0033 'International Tables Vol C Tables 4.2.6.8 and 6.1.1.4'

loop_
_geom_angle_atom_site_label_1
_geom_angle_atom_site_label_2
_geom_angle_atom_site_label_3
_geom_angle
_geom_angle_publ_flag
C7 N1 N2 104.15(17) ?
N1 N2 N3 114.59(19) ?
N1 N2 C6 123.61(16) ?
N3 N2 C6 121.80(19) ?
C8 N3 N2 103.05(18) ?
C9 N4 C10 118.7(2) yes
C25 N5 C11 113.68(15) ?
C25 N5 C12 105.22(16) ?
C11 N5 C12 114.60(15) yes
C14 N6 C25 113.17(15) ?
C14 N6 C13 114.57(16) yes
C25 N6 C13 105.04(15) yes
C16 N7 C15 119.08(19) yes
C18 N8 N9 102.89(19) ?
N10 N9 N8 114.72(18) ?
N10 N9 C19 122.96(16) ?
N8 N9 C19 122.32(19) ?
C17 N10 N9 104.19(16) ?
N12 N11 C27 102.46(17) ?
N11 N12 N13 115.10(15) ?
N11 N12 C28 122.23(17) ?
N13 N12 C28 122.67(17) ?
C26 N13 N12 103.98(15) ?
C6 C1 C2 119.5(2) ?
C6 C1 H1B 120.3 ?
C2 C1 H1B 120.3 ?
C3 C2 C1 120.3(3) ?
C3 C2 H2A 119.9 ?
C1 C2 H2A 119.9 ?
C4 C3 C2 119.7(3) ?
C4 C3 H3B 120.2 ?
C2 C3 H3B 120.2 ?
C3 C4 C5 121.1(2) ?
C3 C4 H4B 119.5 ?
C5 C4 H4B 119.5 ?
C4 C5 C6 118.8(2) ?
C4 C5 H5A 120.6 ?
C6 C5 H5A 120.6 ?
C1 C6 C5 120.7(2) ?
C1 C6 N2 119.55(19) ?
C5 C6 N2 119.7(2) ?
N1 C7 C8 108.2(2) ?
N1 C7 C9 123.20(19) ?
C8 C7 C9 128.6(2) ?
N3 C8 C7 110.0(2) ?
N3 C8 H8B 125.0 ?
C7 C8 H8B 125.0 ?
N4 C9 C7 121.1(2) ?
N4 C9 H9A 119.4 ?
C7 C9 H9A 119.4 ?
N4 C10 C11 109.13(18) ?
N4 C10 H10B 109.9 ?
C11 C10 H10B 109.9 ?
N4 C10 H10C 109.9 ?
C11 C10 H10C 109.9 ?
H10B C10 H10C 108.3 ?
N5 C11 C10 112.00(18) ?
N5 C11 H11B 109.2 ?
C10 C11 H11B 109.2 ?
N5 C11 H11C 109.2 ?
C10 C11 H11C 109.2 ?
H11B C11 H11C 107.9 ?
N5 C12 C13 105.61(15) ?
N5 C12 H12A 110.6 ?
C13 C12 H12A 110.6 ?
N5 C12 H12B 110.6 ?
C13 C12 H12B 110.6 ?
H12A C12 H12B 108.7 ?
N6 C13 C12 104.87(16) yes
N6 C13 H13B 110.8 ?
C12 C13 H13B 110.8 ?
N6 C13 H13C 110.8 ?
C12 C13 H13C 110.8 ?
H13B C13 H13C 108.8 ?
N6 C14 C15 112.17(17) ?
N6 C14 H14A 109.2 ?
C15 C14 H14A 109.2 ?
N6 C14 H14B 109.2 ?
C15 C14 H14B 109.2 ?
H14A C14 H14B 107.9 ?
N7 C15 C14 110.22(18) ?
N7 C15 H15A 109.6 ?
C14 C15 H15A 109.6 ?
N7 C15 H15B 109.6 ?
C14 C15 H15B 109.6 ?
H15A C15 H15B 108.1 ?
N7 C16 C17 121.6(2) ?
N7 C16 H16A 119.2 ?
C17 C16 H16A 119.2 ?
N10 C17 C18 107.9(2) ?
N10 C17 C16 122.02(19) ?
C18 C17 C16 130.0(2) ?
N8 C18 C17 110.3(2) ?
N8 C18 H18A 124.9 ?
C17 C18 H18A 124.9 ?
C24 C19 C20 120.6(2) ?
C24 C19 N9 120.03(19) ?
C20 C19 N9 119.3(2) ?
C21 C20 C19 118.9(2) ?
C21 C20 H20A 120.6 ?
C19 C20 H20A 120.6 ?
C22 C21 C20 121.5(2) ?
C22 C21 H21A 119.2 ?
C20 C21 H21A 119.2 ?
C23 C22 C21 118.8(2) ?
C23 C22 H22A 120.6 ?
C21 C22 H22A 120.6 ?
C22 C23 C24 121.1(3) ?
C22 C23 H23A 119.5 ?
C24 C23 H23A 119.5 ?
C19 C24 C23 119.1(2) ?
C19 C24 H24A 120.4 ?
C23 C24 H24A 120.4 ?
N5 C25 N6 102.03(14) yes
N5 C25 C26 111.88(17) ?
N6 C25 C26 112.15(16) ?
N5 C25 H25A 110.2 ?
N6 C25 H25A 110.2 ?
C26 C25 H25A 110.2 ?
N13 C26 C27 107.84(18) ?
N13 C26 C25 122.28(18) ?
C27 C26 C25 129.88(19) ?
N11 C27 C26 110.6(2) ?
N11 C27 H27A 124.7 ?
C26 C27 H27A 124.7 ?
C33 C28 C29 120.58(19) ?
C33 C28 N12 119.5(2) ?
C29 C28 N12 119.93(19) ?
C28 C29 C30 119.0(2) ?
C28 C29 H29A 120.5 ?
C30 C29 H29A 120.5 ?
C31 C30 C29 120.9(3) ?
C31 C30 H30A 119.5 ?
C29 C30 H30A 119.5 ?
C32 C31 C30 119.3(2) ?
C32 C31 H31A 120.3 ?
C30 C31 H31A 120.3 ?
C31 C32 C33 121.1(3) ?
C31 C32 H32A 119.4 ?
C33 C32 H32A 119.4 ?
C28 C33 C32 119.1(3) ?
C28 C33 H33A 120.5 ?
C32 C33 H33A 120.5 ?

loop_
_geom_bond_atom_site_label_1
_geom_bond_atom_site_label_2
_geom_bond_distance
_geom_bond_publ_flag
N1 C7 1.329(3) ?
N1 N2 1.336(2) ?
N2 N3 1.342(2) ?
N2 C6 1.423(3) ?
N3 C8 1.324(3) ?
N4 C9 1.251(3) yes
N4 C10 1.448(3) ?
N5 C25 1.452(2) yes
N5 C11 1.453(3) ?
N5 C12 1.458(2) yes
N6 C14 1.449(3) ?
N6 C25 1.457(2) yes
N6 C13 1.469(2) yes
N7 C16 1.255(3) yes
N7 C15 1.449(3) ?
N8 C18 1.324(3) ?
N8 N9 1.343(2) ?
N9 N10 1.332(2) ?
N9 C19 1.420(3) ?
N10 C17 1.332(3) ?
N11 N12 1.326(2) ?
N11 C27 1.327(3) ?
N12 N13 1.331(2) ?
N12 C28 1.429(2) ?
N13 C26 1.327(2) ?
C1 C6 1.373(3) ?
C1 C2 1.374(4) ?
C1 H1B 0.9300 ?
C2 C3 1.367(3) ?
C2 H2A 0.9300 ?
C3 C4 1.365(4) ?
C3 H3B 0.9300 ?
C4 C5 1.372(3) ?
C4 H4B 0.9300 ?
C5 C6 1.373(3) ?
C5 H5A 0.9300 ?
C7 C8 1.385(3) ?
C7 C9 1.445(3) ?
C8 H8B 0.9300 ?
C9 H9A 0.9300 ?
C10 C11 1.505(3) ?
C10 H10B 0.9700 ?
C10 H10C 0.9700 ?
C11 H11B 0.9700 ?
C11 H11C 0.9700 ?
C12 C13 1.492(3) yes
C12 H12A 0.9700 ?
C12 H12B 0.9700 ?
C13 H13B 0.9700 ?
C13 H13C 0.9700 ?
C14 C15 1.510(3) ?
C14 H14A 0.9700 ?
C14 H14B 0.9700 ?
C15 H15A 0.9700 ?
C15 H15B 0.9700 ?
C16 C17 1.440(3) ?
C16 H16A 0.9300 ?
C17 C18 1.384(3) ?
C18 H18A 0.9300 ?
C19 C24 1.366(3) ?
C19 C20 1.380(3) ?
C20 C21 1.370(3) ?
C20 H20A 0.9300 ?
C21 C22 1.368(3) ?
C21 H21A 0.9300 ?
C22 C23 1.365(3) ?
C22 H22A 0.9300 ?
C23 C24 1.382(3) ?
C23 H23A 0.9300 ?
C24 H24A 0.9300 ?
C25 C26 1.488(3) yes
C25 H25A 0.9800 ?
C26 C27 1.368(3) ?
C27 H27A 0.9300 ?
C28 C33 1.357(3) ?
C28 C29 1.367(3) ?
C29 C30 1.382(3) ?
C29 H29A 0.9300 ?
C30 C31 1.359(4) ?
C30 H30A 0.9300 ?
C31 C32 1.345(4) ?
C31 H31A 0.9300 ?
C32 C33 1.389(3) ?
C32 H32A 0.9300 ?
C33 H33A 0.9300 ?

loop_
_geom_torsion_atom_site_label_1
_geom_torsion_atom_site_label_2
_geom_torsion_atom_site_label_3
_geom_torsion_atom_site_label_4
_geom_torsion
_geom_torsion_publ_flag
C7 N1 N2 N3 0.1(2) ?
C7 N1 N2 C6 -179.7(2) ?
N1 N2 N3 C8 0.0(3) ?
C6 N2 N3 C8 179.8(2) ?
C18 N8 N9 N10 0.2(3) ?
C18 N8 N9 C19 -179.0(2) ?
N8 N9 N10 C17 0.3(3) ?
C19 N9 N10 C17 179.44(19) ?
C27 N11 N12 N13 0.0(3) ?
C27 N11 N12 C28 179.5(2) ?
N11 N12 N13 C26 0.5(3) ?
C28 N12 N13 C26 -179.03(19) ?
C6 C1 C2 C3 -0.9(5) ?
C1 C2 C3 C4 0.4(5) ?
C2 C3 C4 C5 0.2(4) ?
C3 C4 C5 C6 -0.2(4) ?
C2 C1 C6 C5 0.9(4) ?
C2 C1 C6 N2 -178.8(3) ?
C4 C5 C6 C1 -0.3(4) ?
C4 C5 C6 N2 179.4(2) ?
N1 N2 C6 C1 -175.7(2) ?
N3 N2 C6 C1 4.4(3) ?
N1 N2 C6 C5 4.5(3) ?
N3 N2 C6 C5 -175.3(2) ?
N2 N1 C7 C8 -0.1(2) ?
N2 N1 C7 C9 -177.4(2) ?
N2 N3 C8 C7 0.0(3) ?
N1 C7 C8 N3 0.1(3) ?
C9 C7 C8 N3 177.2(2) ?
C10 N4 C9 C7 -176.1(2) ?
N1 C7 C9 N4 -176.1(2) ?
C8 C7 C9 N4 7.2(4) ?
C9 N4 C10 C11 122.2(2) ?
C25 N5 C11 C10 163.14(17) ?
C12 N5 C11 C10 -75.8(2) ?
N4 C10 C11 N5 -65.0(2) yes
C25 N5 C12 C13 -24.7(2) yes
C11 N5 C12 C13 -150.31(19) ?
C14 N6 C13 C12 149.58(18) ?
C25 N6 C13 C12 24.8(2) ?
N5 C12 C13 N6 -0.1(2) ?
C25 N6 C14 C15 -166.82(16) ?
C13 N6 C14 C15 72.8(2) ?
C16 N7 C15 C14 -111.9(2) ?
N6 C14 C15 N7 65.9(2) yes
C15 N7 C16 C17 178.0(2) ?
N9 N10 C17 C18 -0.6(2) ?
N9 N10 C17 C16 179.86(19) ?
N7 C16 C17 N10 176.4(2) ?
N7 C16 C17 C18 -3.1(4) ?
N9 N8 C18 C17 -0.6(3) ?
N10 C17 C18 N8 0.8(3) ?
C16 C17 C18 N8 -179.7(2) ?
N10 N9 C19 C24 174.6(2) ?
N8 N9 C19 C24 -6.3(3) ?
N10 N9 C19 C20 -5.7(3) ?
N8 N9 C19 C20 173.4(2) ?
C24 C19 C20 C21 0.3(4) ?
N9 C19 C20 C21 -179.5(2) ?
C19 C20 C21 C22 0.0(4) ?
C20 C21 C22 C23 0.1(4) ?
C21 C22 C23 C24 -0.3(5) ?
C20 C19 C24 C23 -0.5(4) ?
N9 C19 C24 C23 179.2(2) ?
C22 C23 C24 C19 0.6(5) ?
C11 N5 C25 N6 166.08(15) ?
C12 N5 C25 N6 39.89(18) ?
C11 N5 C25 C26 -73.9(2) ?
C12 N5 C25 C26 159.96(17) ?
C14 N6 C25 N5 -165.61(15) ?
C13 N6 C25 N5 -39.93(19) yes
C14 N6 C25 C26 74.5(2) ?
C13 N6 C25 C26 -159.81(17) ?
N12 N13 C26 C27 -0.8(3) ?
N12 N13 C26 C25 178.94(18) ?
N5 C25 C26 N13 133.9(2) ?
N6 C25 C26 N13 -112.1(2) yes
N5 C25 C26 C27 -46.4(3) yes
N6 C25 C26 C27 67.5(3) ?
N12 N11 C27 C26 -0.5(3) ?
N13 C26 C27 N11 0.8(3) ?
C25 C26 C27 N11 -178.8(2) ?
N11 N12 C28 C33 0.0(4) ?
N13 N12 C28 C33 179.4(2) ?
N11 N12 C28 C29 -179.6(2) ?
N13 N12 C28 C29 -0.1(3) ?
C33 C28 C29 C30 -0.3(4) ?
N12 C28 C29 C30 179.2(2) ?
C28 C29 C30 C31 0.5(4) ?
C29 C30 C31 C32 -0.8(5) ?
C30 C31 C32 C33 1.0(5) ?
C29 C28 C33 C32 0.5(5) ?
N12 C28 C33 C32 -179.0(3) ?
C31 C32 C33 C28 -0.8(5) ?
